data_4109297
loop_
_publ_author_name
'Satinder V. Kessar'
'Paramjit Singh'
'Kamal Nain Singh'
'P. Venugopalan'
'Amarjit Kaur'
'Prasad V. Bharatam'
'Arvind K.Sharma'

_publ_contact_author
;     'Prof. S.V.Kessar'
      Department of Chemistry
      Panjab University
      Chandigarh 160 014
      India
;
_publ_contact_author_email svkessar@pu.ac.in
_publ_contact_author_fax '091 172 2545074'
_publ_contact_author_phone '091 172 2541435'
_publ_section_title
;
 An Experimental and Computational Study of Stereoselectivity and
 Reactivity in Lewis Acid Promoted Lithiation-Substitution of Tertiary
 Amines
;
_journal_name_full 'Journal of the American Chemical Society'
_journal_page_first 4506
_journal_page_last 4507
_journal_paper_doi 10.1021/ja0675144
_journal_volume 129
_journal_year 2007
_chemical_formula_sum 'C21 H25 N O'
_chemical_formula_weight 307.42
_chemical_melting_point 366
_chemical_name_systematic
;
(octahydro-indolizin-3-yl)-diphenyl-methanol
;
_space_group_IT_number 14
_symmetry_cell_setting monoclinic
_symmetry_space_group_name_Hall '-P 2ybc'
_symmetry_space_group_name_H-M 'P 1 21/c 1'
_atom_sites_solution_hydrogens geom
_atom_sites_solution_primary direct
_atom_sites_solution_secondary difmap
_audit_conform_dict_location ftp://ftp.iucr.org/pub/cif_core.dic
_audit_conform_dict_name cif_core.dic
_audit_conform_dict_version 2.3
_audit_creation_date 2006-08-25T10:50:58-00:00
_audit_creation_method 'WinGX routine CIF_UPDATE'
_cell_angle_alpha 90
_cell_angle_beta 91.050(10)
_cell_angle_gamma 90
_cell_formula_units_Z 4
_cell_length_a 8.0430(10)
_cell_length_b 8.2140(10)
_cell_length_c 26.677(2)
_cell_measurement_reflns_used 40
_cell_measurement_temperature 293(2)
_cell_measurement_theta_max 25.243
_cell_measurement_theta_min 10.355
_cell_volume 1762.1(3)
_computing_cell_refinement 'XSCANS (Siemens)'
_computing_data_collection 'XSCANS (Siemens)'
_computing_data_reduction 'XSCANS (Siemens)'
_computing_molecular_graphics 'XP (Siemens)'
_computing_publication_material SHELXL-97
_computing_structure_refinement 'SHELXL-97 (Sheldrick, 1997)'
_computing_structure_solution 'SHELXS-97 (Sheldrick, 1997)'
_diffrn_ambient_temperature 293(2)
_diffrn_measured_fraction_theta_full 0.999
_diffrn_measured_fraction_theta_max 0.999
_diffrn_measurement_device_type 'Siemens P4'
_diffrn_measurement_method '2\q/\w scans'
_diffrn_radiation_monochromator graphite
_diffrn_radiation_source 'sealed tube'
_diffrn_radiation_type MoK\a
_diffrn_radiation_wavelength 0.71073
_diffrn_reflns_av_R_equivalents 0.0179
_diffrn_reflns_av_unetI/netI 0.0278
_diffrn_reflns_limit_h_max 9
_diffrn_reflns_limit_h_min 0
_diffrn_reflns_limit_k_max 9
_diffrn_reflns_limit_k_min 0
_diffrn_reflns_limit_l_max 30
_diffrn_reflns_limit_l_min -30
_diffrn_reflns_number 2990
_diffrn_reflns_theta_full 24
_diffrn_reflns_theta_max 24
_diffrn_reflns_theta_min 2.53
_diffrn_standards_decay_% none
_diffrn_standards_interval_count 97
_diffrn_standards_number 3
_exptl_absorpt_coefficient_mu 0.07
_exptl_absorpt_correction_type none
_exptl_crystal_colour colorless
_exptl_crystal_density_diffrn 1.159
_exptl_crystal_description block
_exptl_crystal_F_000 664
_exptl_crystal_preparation 'ethyl actate-hexanes (1:1, V/V)'
_exptl_crystal_size_max 0.27
_exptl_crystal_size_mid 0.25
_exptl_crystal_size_min 0.15
_refine_diff_density_max 0.113
_refine_diff_density_min -0.123
_refine_diff_density_rms 0.027
_refine_ls_extinction_coef 0.0163(14)
_refine_ls_extinction_expression Fc^*^=kFc[1+0.001xFc^2^\l^3^/sin(2\q)]^-1/4^
_refine_ls_extinction_method SHELXL
_refine_ls_goodness_of_fit_ref 1.01
_refine_ls_hydrogen_treatment constr
_refine_ls_matrix_type full
_refine_ls_number_parameters 210
_refine_ls_number_reflns 2763
_refine_ls_number_restraints 0
_refine_ls_restrained_S_all 1.01
_refine_ls_R_factor_all 0.0526
_refine_ls_R_factor_gt 0.0393
_refine_ls_shift/su_max 0
_refine_ls_shift/su_mean 0
_refine_ls_structure_factor_coef Fsqd
_refine_ls_weighting_details 'calc w=1/[\s^2^(Fo^2^)+(0.0449P)^2^+0.3713P] where P=(Fo^2^+2Fc^2^)/3'
_refine_ls_weighting_scheme calc
_refine_ls_wR_factor_gt 0.0978
_refine_ls_wR_factor_ref 0.1062
_reflns_number_gt 2200
_reflns_number_total 2763
_reflns_threshold_expression >2sigma(I)
_cod_data_source_file ja0675144si20061020_070023.cif
_cod_data_source_block kamal4
_cod_database_code 4109297

loop_
_symmetry_equiv_pos_as_xyz
'x, y, z'
'-x, y+1/2, -z+1/2'
'-x, -y, -z'
'x, -y-1/2, z-1/2'

loop_
_atom_site_label
_atom_site_type_symbol
_atom_site_fract_x
_atom_site_fract_y
_atom_site_fract_z
_atom_site_U_iso_or_equiv
_atom_site_adp_type
_atom_site_occupancy
_atom_site_symmetry_multiplicity
_atom_site_calc_flag
_atom_site_refinement_flags
O1 O 0.27876(14) -0.00556(13) 0.11021(4) 0.0537(3) Uani 1 1 d .
H1A H 0.3352 -0.0171 0.0852 0.081 Uiso 1 1 calc R
N1 N 0.58249(16) -0.13439(17) 0.09495(5) 0.0523(4) Uani 1 1 d .
C1 C 0.6148(2) -0.3009(2) 0.07801(7) 0.0637(5) Uani 1 1 d .
H1B H 0.5197 -0.3695 0.0848 0.076 Uiso 1 1 calc R
H1C H 0.7107 -0.3449 0.0959 0.076 Uiso 1 1 calc R
C2 C 0.6470(2) -0.2990(3) 0.02214(7) 0.0730(6) Uani 1 1 d .
H2A H 0.5464 -0.2662 0.0043 0.088 Uiso 1 1 calc R
H2B H 0.6753 -0.408 0.0113 0.088 Uiso 1 1 calc R
C3 C 0.7873(3) -0.1832(3) 0.00897(7) 0.0751(6) Uani 1 1 d .
H3A H 0.8922 -0.2279 0.0211 0.09 Uiso 1 1 calc R
H3B H 0.7927 -0.1729 -0.0272 0.09 Uiso 1 1 calc R
C4 C 0.7619(3) -0.0167(3) 0.03186(8) 0.0760(6) Uani 1 1 d .
H4A H 0.6686 0.0368 0.0152 0.091 Uiso 1 1 calc R
H4B H 0.8602 0.0493 0.0269 0.091 Uiso 1 1 calc R
C5 C 0.7287(2) -0.0308(2) 0.08750(7) 0.0600(5) Uani 1 1 d .
H5A H 0.8252 -0.0819 0.104 0.072 Uiso 1 1 calc R
C6 C 0.6844(3) 0.1207(2) 0.11595(8) 0.0736(6) Uani 1 1 d .
H6A H 0.6074 0.1881 0.0967 0.088 Uiso 1 1 calc R
H6B H 0.7827 0.1839 0.1244 0.088 Uiso 1 1 calc R
C7 C 0.6035(2) 0.0541(2) 0.16269(7) 0.0678(5) Uani 1 1 d .
H7A H 0.517 0.1271 0.1739 0.081 Uiso 1 1 calc R
H7B H 0.6854 0.0409 0.1895 0.081 Uiso 1 1 calc R
C8 C 0.52905(19) -0.1123(2) 0.14725(6) 0.0491(4) Uani 1 1 d .
H8A H 0.5751 -0.1989 0.1686 0.059 Uiso 1 1 calc R
C9 C 0.33531(19) -0.11509(18) 0.14830(5) 0.0439(4) Uani 1 1 d .
C10 C 0.26819(18) -0.28694(19) 0.13763(6) 0.0448(4) Uani 1 1 d .
C11 C 0.3039(2) -0.4147(2) 0.17000(6) 0.0535(4) Uani 1 1 d .
H11A H 0.3648 -0.3946 0.1993 0.064 Uiso 1 1 calc R
C12 C 0.2512(2) -0.5711(2) 0.15965(8) 0.0647(5) Uani 1 1 d .
H12A H 0.278 -0.6554 0.1816 0.078 Uiso 1 1 calc R
C13 C 0.1591(3) -0.6024(2) 0.11680(8) 0.0713(6) Uani 1 1 d .
H13A H 0.1242 -0.7078 0.1095 0.086 Uiso 1 1 calc R
C14 C 0.1190(3) -0.4771(2) 0.08497(8) 0.0708(5) Uani 1 1 d .
H14A H 0.0552 -0.4975 0.0562 0.085 Uiso 1 1 calc R
C15 C 0.1725(2) -0.3200(2) 0.09522(6) 0.0575(5) Uani 1 1 d .
H15A H 0.1438 -0.2359 0.0734 0.069 Uiso 1 1 calc R
C16 C 0.26634(18) -0.05495(18) 0.19787(6) 0.0441(4) Uani 1 1 d .
C17 C 0.1167(2) 0.0288(2) 0.19811(6) 0.0539(4) Uani 1 1 d .
H17A H 0.0594 0.047 0.168 0.065 Uiso 1 1 calc R
C18 C 0.0513(2) 0.0857(2) 0.24235(7) 0.0656(5) Uani 1 1 d .
H18A H -0.0482 0.1434 0.2417 0.079 Uiso 1 1 calc R
C19 C 0.1318(2) 0.0579(2) 0.28717(7) 0.0648(5) Uani 1 1 d .
H19A H 0.0878 0.0967 0.3169 0.078 Uiso 1 1 calc R
C20 C 0.2785(2) -0.0281(2) 0.28788(7) 0.0617(5) Uani 1 1 d .
H20A H 0.3328 -0.0492 0.3183 0.074 Uiso 1 1 calc R
C21 C 0.3458(2) -0.0835(2) 0.24371(6) 0.0546(4) Uani 1 1 d .
H21A H 0.4457 -0.1406 0.2447 0.065 Uiso 1 1 calc R

loop_
_atom_site_aniso_label
_atom_site_aniso_U_11
_atom_site_aniso_U_22
_atom_site_aniso_U_33
_atom_site_aniso_U_23
_atom_site_aniso_U_13
_atom_site_aniso_U_12
O1 0.0611(7) 0.0507(7) 0.0495(7) 0.0102(5) 0.0077(5) 0.0081(5)
N1 0.0472(8) 0.0573(9) 0.0528(8) -0.0034(6) 0.0122(6) -0.0016(6)
C1 0.0596(11) 0.0631(12) 0.0691(11) -0.0098(9) 0.0175(9) 0.0025(9)
C2 0.0654(12) 0.0892(14) 0.0647(12) -0.0161(10) 0.0102(9) 0.0113(11)
C3 0.0712(12) 0.0981(16) 0.0565(11) 0.0049(11) 0.0170(9) 0.0157(12)
C4 0.0708(13) 0.0876(15) 0.0703(13) 0.0137(11) 0.0233(10) -0.0014(11)
C5 0.0477(10) 0.0691(12) 0.0636(11) 0.0030(9) 0.0129(8) -0.0061(9)
C6 0.0649(12) 0.0680(12) 0.0885(14) -0.0076(11) 0.0210(10) -0.0191(10)
C7 0.0583(11) 0.0742(13) 0.0715(12) -0.0170(10) 0.0150(9) -0.0178(9)
C8 0.0448(9) 0.0529(10) 0.0499(9) -0.0021(7) 0.0072(7) -0.0003(7)
C9 0.0431(8) 0.0432(8) 0.0456(8) 0.0050(7) 0.0039(7) 0.0022(7)
C10 0.0385(8) 0.0460(9) 0.0501(9) -0.0002(7) 0.0087(7) 0.0048(7)
C11 0.0499(9) 0.0507(10) 0.0600(10) 0.0048(8) 0.0052(8) 0.0025(8)
C12 0.0652(12) 0.0456(10) 0.0837(13) 0.0062(9) 0.0127(10) 0.0037(9)
C13 0.0778(13) 0.0476(11) 0.0889(14) -0.0156(10) 0.0177(11) -0.0060(10)
C14 0.0768(13) 0.0677(13) 0.0676(12) -0.0196(10) -0.0016(10) -0.0055(10)
C15 0.0623(10) 0.0534(11) 0.0566(10) -0.0049(8) -0.0021(8) 0.0038(9)
C16 0.0429(8) 0.0393(8) 0.0502(9) 0.0012(7) 0.0073(7) -0.0037(7)
C17 0.0457(9) 0.0579(10) 0.0584(10) 0.0019(8) 0.0058(8) 0.0031(8)
C18 0.0495(10) 0.0753(13) 0.0726(12) -0.0073(10) 0.0156(9) 0.0080(9)
C19 0.0599(11) 0.0737(12) 0.0615(11) -0.0155(10) 0.0208(9) -0.0094(10)
C20 0.0609(11) 0.0747(12) 0.0496(10) -0.0043(9) 0.0053(8) -0.0089(10)
C21 0.0499(9) 0.0611(11) 0.0527(10) -0.0006(8) 0.0042(8) 0.0035(8)

loop_
_atom_type_symbol
_atom_type_description
_atom_type_scat_dispersion_real
_atom_type_scat_dispersion_imag
_atom_type_scat_source
C C 0.0033 0.0016 'International Tables Vol C Tables 4.2.6.8 and 6.1.1.4'
H H 0 0 'International Tables Vol C Tables 4.2.6.8 and 6.1.1.4'
N N 0.0061 0.0033 'International Tables Vol C Tables 4.2.6.8 and 6.1.1.4'
O O 0.0106 0.006 'International Tables Vol C Tables 4.2.6.8 and 6.1.1.4'

loop_
_geom_angle_atom_site_label_1
_geom_angle_atom_site_label_2
_geom_angle_atom_site_label_3
_geom_angle
C1 N1 C5 110.63(13)
C1 N1 C8 117.51(13)
C5 N1 C8 107.69(13)
N1 C1 C2 109.13(16)
C1 C2 C3 111.96(16)
C4 C3 C2 111.43(16)
C3 C4 C5 110.70(16)
N1 C5 C6 102.31(13)
N1 C5 C4 109.40(15)
C6 C5 C4 118.58(17)
C5 C6 C7 103.06(15)
C6 C7 C8 105.61(14)
N1 C8 C7 104.01(13)
N1 C8 C9 108.85(12)
C7 C8 C9 113.02(14)
O1 C9 C16 107.29(12)
O1 C9 C10 109.96(12)
C16 C9 C10 109.03(12)
O1 C9 C8 106.48(12)
C16 C9 C8 112.97(12)
C10 C9 C8 110.99(12)
C15 C10 C11 117.83(15)
C15 C10 C9 121.35(14)
C11 C10 C9 120.82(14)
C12 C11 C10 121.41(17)
C13 C12 C11 119.95(18)
C14 C13 C12 119.52(18)
C13 C14 C15 120.57(18)
C10 C15 C14 120.69(17)
C17 C16 C21 117.72(14)
C17 C16 C9 119.61(14)
C21 C16 C9 122.65(14)
C18 C17 C16 121.04(16)
C19 C18 C17 120.53(17)
C18 C19 C20 119.36(16)
C19 C20 C21 120.42(17)
C20 C21 C16 120.90(16)

loop_
_geom_bond_atom_site_label_1
_geom_bond_atom_site_label_2
_geom_bond_distance
O1 C9 1.4255(18)
N1 C1 1.465(2)
N1 C5 1.468(2)
N1 C8 1.479(2)
C1 C2 1.517(2)
C2 C3 1.521(3)
C3 C4 1.513(3)
C4 C5 1.517(3)
C5 C6 1.503(3)
C6 C7 1.519(3)
C7 C8 1.545(2)
C8 C9 1.559(2)
C9 C16 1.526(2)
C9 C10 1.536(2)
C10 C15 1.383(2)
C10 C11 1.386(2)
C11 C12 1.379(2)
C12 C13 1.375(3)
C13 C14 1.369(3)
C14 C15 1.386(3)
C16 C17 1.387(2)
C16 C21 1.389(2)
C17 C18 1.382(2)
C18 C19 1.369(3)
C19 C20 1.375(3)
C20 C21 1.383(2)

loop_
_geom_torsion_atom_site_label_1
_geom_torsion_atom_site_label_2
_geom_torsion_atom_site_label_3
_geom_torsion_atom_site_label_4
_geom_torsion
C5 N1 C1 C2 -62.66(19)
C8 N1 C1 C2 173.13(14)
N1 C1 C2 C3 55.3(2)
C1 C2 C3 C4 -50.4(2)
C2 C3 C4 C5 51.1(2)
C1 N1 C5 C6 -169.14(15)
C8 N1 C5 C6 -39.48(18)
C1 N1 C5 C4 64.28(19)
C8 N1 C5 C4 -166.06(15)
C3 C4 C5 N1 -57.6(2)
C3 C4 C5 C6 -174.34(17)
N1 C5 C6 C7 40.49(19)
C4 C5 C6 C7 160.89(17)
C5 C6 C7 C8 -27.4(2)
C1 N1 C8 C7 147.53(15)
C5 N1 C8 C7 21.85(17)
C1 N1 C8 C9 -91.74(17)
C5 N1 C8 C9 142.59(14)
C6 C7 C8 N1 4.08(19)
C6 C7 C8 C9 -113.81(16)
N1 C8 C9 O1 -49.25(16)
C7 C8 C9 O1 65.78(16)
N1 C8 C9 C16 -166.77(12)
C7 C8 C9 C16 -51.74(17)
N1 C8 C9 C10 70.42(16)
C7 C8 C9 C10 -174.56(13)
O1 C9 C10 C15 2.08(19)
C16 C9 C10 C15 119.46(16)
C8 C9 C10 C15 -115.48(16)
O1 C9 C10 C11 -178.88(13)
C16 C9 C10 C11 -61.50(18)
C8 C9 C10 C11 63.56(18)
C15 C10 C11 C12 2.2(2)
C9 C10 C11 C12 -176.83(15)
C10 C11 C12 C13 -1.0(3)
C11 C12 C13 C14 -0.6(3)
C12 C13 C14 C15 1.0(3)
C11 C10 C15 C14 -1.9(2)
C9 C10 C15 C14 177.14(16)
C13 C14 C15 C10 0.4(3)
O1 C9 C16 C17 29.51(19)
C10 C9 C16 C17 -89.54(17)
C8 C9 C16 C17 146.56(15)
O1 C9 C16 C21 -151.91(15)
C10 C9 C16 C21 89.03(17)
C8 C9 C16 C21 -34.9(2)
C21 C16 C17 C18 1.7(2)
C9 C16 C17 C18 -179.61(15)
C16 C17 C18 C19 -1.2(3)
C17 C18 C19 C20 -0.3(3)
C18 C19 C20 C21 1.2(3)
C19 C20 C21 C16 -0.6(3)
C17 C16 C21 C20 -0.8(2)
C9 C16 C21 C20 -179.44(15)
